data_4508153
loop_
_publ_author_name
'Gutov, Oleksii V.'

_publ_section_title
;
 1,3,4-Oxadiazoles for Crystal Engineering. Convenient Synthesis and
 Self-Assembly: Nonchiral Chains versus Chiral Helices
;
_journal_issue 9
_journal_name_full 'Crystal Growth &amp; Design'
_journal_page_first 3953
_journal_paper_doi 10.1021/cg400649h
_journal_volume 13
_journal_year 2013
_chemical_formula_sum 'C8 H12 N2 O3'
_chemical_formula_weight 184.2
_chemical_name_systematic
;
 ?
;
_space_group_IT_number 61
_symmetry_space_group_name_Hall '-P 2ac 2ab'
_symmetry_space_group_name_H-M 'P b c a'
_atom_sites_solution_hydrogens geom
_atom_sites_solution_primary direct
_atom_sites_solution_secondary difmap
_audit_creation_date 2012-08-14T17:20:48-00:00
_audit_creation_method 'WinGX routine CIF_UPDATE'
_cell_angle_alpha 90
_cell_angle_beta 90
_cell_angle_gamma 90
_cell_formula_units_Z 8
_cell_length_a 9.8937(6)
_cell_length_b 10.9771(8)
_cell_length_c 17.1409(11)
_cell_measurement_temperature 173(2)
_cell_volume 1861.6(2)
_computing_structure_refinement 'SHELXL-97 (Sheldrick, 1997)'
_computing_structure_solution 'SHELXS-97 (Sheldrick, 1990)'
_diffrn_ambient_temperature 173(2)
_diffrn_measured_fraction_theta_full 1
_diffrn_measured_fraction_theta_max 1
_diffrn_radiation_monochromator graphite
_diffrn_radiation_type MoK\a
_diffrn_radiation_wavelength 0.71073
_diffrn_reflns_av_R_equivalents 0.0455
_diffrn_reflns_av_unetI/netI 0.0448
_diffrn_reflns_limit_h_max 12
_diffrn_reflns_limit_h_min -12
_diffrn_reflns_limit_k_max 13
_diffrn_reflns_limit_k_min -9
_diffrn_reflns_limit_l_max 21
_diffrn_reflns_limit_l_min -17
_diffrn_reflns_number 7045
_diffrn_reflns_theta_full 26.34
_diffrn_reflns_theta_max 26.34
_diffrn_reflns_theta_min 2.38
_exptl_absorpt_coefficient_mu 0.102
_exptl_absorpt_correction_T_max 0.98
_exptl_absorpt_correction_T_min 0.9605
_exptl_absorpt_correction_type multi-scan
_exptl_absorpt_process_details sadabs
_exptl_crystal_density_diffrn 1.314
_exptl_crystal_density_method 'not measured'
_exptl_crystal_F_000 784
_exptl_crystal_size_max 0.4
_exptl_crystal_size_mid 0.38
_exptl_crystal_size_min 0.2
_refine_diff_density_max 0.188
_refine_diff_density_min -0.141
_refine_diff_density_rms 0.039
_refine_ls_extinction_coef 0.0026(6)
_refine_ls_extinction_expression Fc^*^=kFc[1+0.001xFc^2^\l^3^/sin(2\q)]^-1/4^
_refine_ls_extinction_method SHELXL
_refine_ls_goodness_of_fit_ref 1.008
_refine_ls_hydrogen_treatment mixed
_refine_ls_matrix_type full
_refine_ls_number_parameters 167
_refine_ls_number_reflns 1903
_refine_ls_number_restraints 0
_refine_ls_restrained_S_all 1.008
_refine_ls_R_factor_all 0.0635
_refine_ls_R_factor_gt 0.0414
_refine_ls_shift/su_max 0.044
_refine_ls_shift/su_mean 0.004
_refine_ls_structure_factor_coef Fsqd
_refine_ls_weighting_details 'calc w=1/[\s^2^(Fo^2^)+(0.0228P)^2^+0.5405P] where P=(Fo^2^+2Fc^2^)/3'
_refine_ls_weighting_scheme calc
_refine_ls_wR_factor_gt 0.0734
_refine_ls_wR_factor_ref 0.0805
_reflns_number_gt 1385
_reflns_number_total 1903
_reflns_threshold_expression >2sigma(I)
_cod_data_source_file cg400649h_si_002.cif
_cod_data_source_block gut112
_cod_original_sg_symbol_H-M Pbca
_cod_database_code 4508153

loop_
_symmetry_equiv_pos_as_xyz
'x, y, z'
'-x+1/2, -y, z+1/2'
'-x, y+1/2, -z+1/2'
'x+1/2, -y+1/2, -z'
'-x, -y, -z'
'x-1/2, y, -z-1/2'
'x, -y-1/2, z-1/2'
'-x-1/2, y-1/2, z'

loop_
_atom_site_label
_atom_site_type_symbol
_atom_site_fract_x
_atom_site_fract_y
_atom_site_fract_z
_atom_site_U_iso_or_equiv
_atom_site_adp_type
_atom_site_occupancy
_atom_site_symmetry_multiplicity
_atom_site_calc_flag
C1 C 0.23390(15) 0.86783(14) 0.33562(9) 0.0218(4) Uani 1 1 d
C3 C 0.35214(17) 0.93802(17) 0.30808(10) 0.0255(4) Uani 1 1 d
C5 C 0.20876(15) 1.08724(14) 0.23418(10) 0.0224(4) Uani 1 1 d
C4 C 0.32524(17) 0.99947(17) 0.23026(10) 0.0247(4) Uani 1 1 d
C2 C 0.10994(16) 0.77229(14) 0.41750(10) 0.0243(4) Uani 1 1 d
C6 C 0.06635(18) 0.72366(17) 0.49436(10) 0.0328(4) Uani 1 1 d
C8 C 0.0420(2) 0.8274(2) 0.55139(13) 0.0464(6) Uani 1 1 d
C7 C 0.1665(3) 0.6316(2) 0.52637(14) 0.0504(6) Uani 1 1 d
N2 N 0.04893(13) 0.76862(12) 0.35158(8) 0.0259(3) Uani 1 1 d
N1 N 0.12999(13) 0.83190(12) 0.29730(8) 0.0259(3) Uani 1 1 d
O2 O 0.15785(11) 1.12319(10) 0.29379(7) 0.0304(3) Uani 1 1 d
O1 O 0.22905(10) 0.83436(10) 0.41240(6) 0.0247(3) Uani 1 1 d
O3 O 0.16825(12) 1.12125(12) 0.16377(7) 0.0336(3) Uani 1 1 d
H3O H 0.098(2) 1.175(2) 0.1667(12) 0.068(7) Uiso 1 1 d
H3 H 0.4059(17) 1.0466(15) 0.2145(9) 0.028(4) Uiso 1 1 d
H1 H 0.4259(16) 0.8815(15) 0.3032(9) 0.026(4) Uiso 1 1 d
H4 H 0.3065(15) 0.9388(16) 0.1913(9) 0.025(4) Uiso 1 1 d
H2 H 0.3732(16) 0.9989(16) 0.3485(9) 0.028(4) Uiso 1 1 d
H5 H -0.0194(17) 0.6837(16) 0.4837(9) 0.032(5) Uiso 1 1 d
H10 H 0.128(2) 0.8705(17) 0.5610(10) 0.042(5) Uiso 1 1 d
H11 H -0.026(2) 0.885(2) 0.5297(12) 0.060(7) Uiso 1 1 d
H8 H 0.130(2) 0.602(2) 0.5737(14) 0.069(7) Uiso 1 1 d
H6 H 0.185(2) 0.567(2) 0.4916(15) 0.085(9) Uiso 1 1 d
H9 H 0.006(2) 0.796(2) 0.6003(13) 0.064(7) Uiso 1 1 d
H7 H 0.255(2) 0.675(2) 0.5416(11) 0.059(6) Uiso 1 1 d

loop_
_atom_site_aniso_label
_atom_site_aniso_U_11
_atom_site_aniso_U_22
_atom_site_aniso_U_33
_atom_site_aniso_U_23
_atom_site_aniso_U_13
_atom_site_aniso_U_12
C1 0.0222(8) 0.0198(9) 0.0233(9) 0.0005(7) -0.0028(7) 0.0026(7)
C3 0.0210(9) 0.0271(9) 0.0285(10) 0.0029(8) -0.0010(8) -0.0005(8)
C5 0.0199(8) 0.0184(9) 0.0289(10) 0.0003(7) 0.0030(7) -0.0048(7)
C4 0.0200(8) 0.0285(9) 0.0255(10) 0.0017(8) 0.0036(7) 0.0018(7)
C2 0.0224(8) 0.0199(9) 0.0306(9) -0.0016(7) -0.0013(8) -0.0027(7)
C6 0.0297(9) 0.0394(11) 0.0292(10) 0.0035(8) 0.0004(8) -0.0107(9)
C8 0.0391(12) 0.0624(16) 0.0377(12) -0.0072(11) 0.0095(11) -0.0111(12)
C7 0.0587(15) 0.0520(16) 0.0403(13) 0.0157(12) 0.0006(12) -0.0037(13)
N2 0.0256(7) 0.0225(8) 0.0295(8) 0.0008(6) -0.0017(7) -0.0046(6)
N1 0.0232(7) 0.0253(8) 0.0291(8) 0.0024(6) -0.0026(6) -0.0025(6)
O2 0.0316(7) 0.0278(7) 0.0319(7) -0.0036(5) 0.0073(6) 0.0033(5)
O1 0.0227(6) 0.0284(7) 0.0229(6) 0.0012(5) -0.0009(5) -0.0055(5)
O3 0.0324(7) 0.0404(8) 0.0282(7) 0.0038(6) -0.0013(6) 0.0159(6)

loop_
_atom_type_symbol
_atom_type_description
_atom_type_scat_dispersion_real
_atom_type_scat_dispersion_imag
_atom_type_scat_source
C C 0.0033 0.0016 'International Tables Vol C Tables 4.2.6.8 and 6.1.1.4'
H H 0 0 'International Tables Vol C Tables 4.2.6.8 and 6.1.1.4'
N N 0.0061 0.0033 'International Tables Vol C Tables 4.2.6.8 and 6.1.1.4'
O O 0.0106 0.006 'International Tables Vol C Tables 4.2.6.8 and 6.1.1.4'

loop_
_geom_angle_atom_site_label_1
_geom_angle_atom_site_label_2
_geom_angle_atom_site_label_3
_geom_angle
N1 C1 O1 112.48(13)
N1 C1 C3 129.14(15)
O1 C1 C3 118.38(13)
C1 C3 C4 111.93(14)
O2 C5 O3 123.58(15)
O2 C5 C4 124.60(15)
O3 C5 C4 111.82(14)
C5 C4 C3 112.32(14)
N2 C2 O1 111.47(14)
N2 C2 C6 129.33(15)
O1 C2 C6 119.16(14)
C2 C6 C7 111.73(16)
C2 C6 C8 110.31(17)
C7 C6 C8 111.69(19)
C2 N2 N1 107.34(12)
C1 N1 N2 105.62(13)
C2 O1 C1 103.08(12)

loop_
_geom_bond_atom_site_label_1
_geom_bond_atom_site_label_2
_geom_bond_distance
C1 N1 1.2821(19)
C1 O1 1.3672(18)
C1 C3 1.478(2)
C3 C4 1.518(2)
C5 O2 1.2056(18)
C5 O3 1.3253(19)
C5 C4 1.504(2)
C2 N2 1.2817(19)
C2 O1 1.3640(18)
C2 C6 1.485(2)
C6 C7 1.518(3)
C6 C8 1.520(3)
N2 N1 1.4112(18)
